data_4301946
loop_
_publ_author_name
'Yanling Guo'
'Wei Dou'
'Xiaoyan Zhou'
'Weisheng Liu'
'Wenwu Qin'
'Zhipeng Zang'
'Hongrui Zhang'
'Daqi Wang'

_publ_contact_author_address
; Department of Chemistry and State Key Laboratory 
  of Applied Organic Chemistry, 
  Lanzhou University, Lanzhou 210093, China 
  State Key Laboratory of Coordination Chemistry,
  Nanjing University, Nanjing 210093, China
;
_publ_contact_author_email ' liuws@lzu.edu.cn '
_publ_contact_author_fax ' +86-931-8912582 '
_publ_contact_author_name 'Weisheng Liu'
_publ_contact_author_phone ' +86-931-8915151 '
_publ_section_title
;
Influence of Conformational Flexibility on Self-Assembly and Luminescence
Properties of Lanthanide Coordination Polymers with Flexibleexo-Bidentate
Biphenol Derivatives
;
_journal_name_full 'Inorganic Chemistry'
_journal_page_first 3581
_journal_page_last 3590
_journal_paper_doi 10.1021/ic802060e
_journal_volume 48
_journal_year 2009
_chemical_formula_sum 'C47 H48 Br2 N5 O17 Tb'
_chemical_formula_weight 1273.64
_chemical_name_systematic
; 
 ? 
;
_space_group_IT_number 14
_symmetry_cell_setting monoclinic
_symmetry_space_group_name_Hall '-P 2yn'
_symmetry_space_group_name_H-M 'P 1 21/n 1'
_atom_sites_solution_hydrogens geom
_atom_sites_solution_primary direct
_atom_sites_solution_secondary difmap
_audit_creation_method SHELXL-97
_cell_angle_alpha 90.00
_cell_angle_beta 92.912(2)
_cell_angle_gamma 90.00
_cell_formula_units_Z 4
_cell_length_a 12.7677(13)
_cell_length_b 21.930(3)
_cell_length_c 18.609(2)
_cell_measurement_reflns_used 1952
_cell_measurement_temperature 298(2)
_cell_measurement_theta_max 25.037
_cell_measurement_theta_min 2.108
_cell_volume 5203.7(10)
_computing_cell_refinement 'Bruker SMART'
_computing_data_collection 'Bruker SMART'
_computing_data_reduction 'Bruker SHELXTL'
_computing_molecular_graphics 'Bruker SHELXTL'
_computing_publication_material 'Bruker SHELXTL'
_computing_structure_refinement 'SHELXL-97 (Sheldrick, 1997)'
_computing_structure_solution 'SHELXS-97 (Sheldrick, 1990)'
_diffrn_ambient_temperature 298(2)
_diffrn_measured_fraction_theta_full 0.947
_diffrn_measured_fraction_theta_max 0.947
_diffrn_measurement_device_type 'CCD area detector'
_diffrn_measurement_method 'phi and omega scans'
_diffrn_radiation_monochromator graphite
_diffrn_radiation_source 'fine-focus sealed tube'
_diffrn_radiation_type MoK\a
_diffrn_radiation_wavelength 0.71073
_diffrn_reflns_av_R_equivalents 0.2294
_diffrn_reflns_av_sigmaI/netI 0.3351
_diffrn_reflns_limit_h_max 15
_diffrn_reflns_limit_h_min -14
_diffrn_reflns_limit_k_max 16
_diffrn_reflns_limit_k_min -26
_diffrn_reflns_limit_l_max 20
_diffrn_reflns_limit_l_min -18
_diffrn_reflns_number 21510
_diffrn_reflns_theta_full 25.00
_diffrn_reflns_theta_max 25.00
_diffrn_reflns_theta_min 1.44
_exptl_absorpt_coefficient_mu 2.969
_exptl_absorpt_correction_T_max 0.8905
_exptl_absorpt_correction_T_min 0.5484
_exptl_absorpt_correction_type multi-scan
_exptl_absorpt_process_details sadabs
_exptl_crystal_colour colorless
_exptl_crystal_density_diffrn 1.626
_exptl_crystal_density_method 'not measured'
_exptl_crystal_description BLOCK
_exptl_crystal_F_000 2544
_exptl_crystal_size_max 0.23
_exptl_crystal_size_mid 0.12
_exptl_crystal_size_min 0.04
_refine_diff_density_max 1.163
_refine_diff_density_min -1.115
_refine_diff_density_rms 0.140
_refine_ls_extinction_method none
_refine_ls_goodness_of_fit_ref 1.060
_refine_ls_hydrogen_treatment constr
_refine_ls_matrix_type full
_refine_ls_number_parameters 647
_refine_ls_number_reflns 8675
_refine_ls_number_restraints 0
_refine_ls_restrained_S_all 1.060
_refine_ls_R_factor_all 0.2683
_refine_ls_R_factor_gt 0.0947
_refine_ls_shift/su_max 0.001
_refine_ls_shift/su_mean 0.000
_refine_ls_structure_factor_coef Fsqd
_refine_ls_weighting_details 'calc w=1/[\s^2^(Fo^2^)+(0.0024P)^2^+0.0000P] where P=(Fo^2^+2Fc^2^)/3'
_refine_ls_weighting_scheme calc
_refine_ls_wR_factor_gt 0.1924
_refine_ls_wR_factor_ref 0.2113
_reflns_number_gt 2166
_reflns_number_total 8675
_reflns_threshold_expression >2sigma(I)
_cod_data_source_file ic802060e_si_001_4.cif
_cod_data_source_block '[4]'
_cod_depositor_comments
;
The following automatic conversions were performed:
'_symmetry_cell_setting' value 'Monoclinic' changed to 'monoclinic'
according to '/home/saulius/struct/CIF-dictionaries/cif_core.dic'
dictionary named 'cif_core.dic' version 2.4.1 from 2010-06-29.

Automatic conversion script
Id: cif_fix_enum 1527 2010-12-29 10:47:43Z saulius 
;
_cod_original_cell_volume 5203.6(10)
_cod_database_code 4301946

loop_
_symmetry_equiv_pos_as_xyz
'x, y, z'
'-x+1/2, y+1/2, -z+1/2'
'-x, -y, -z'
'x-1/2, -y-1/2, z-1/2'

loop_
_atom_site_label
_atom_site_type_symbol
_atom_site_fract_x
_atom_site_fract_y
_atom_site_fract_z
_atom_site_U_iso_or_equiv
_atom_site_adp_type
_atom_site_occupancy
_atom_site_symmetry_multiplicity
_atom_site_calc_flag
_atom_site_refinement_flags
_atom_site_disorder_assembly
_atom_site_disorder_group
C39 C 0.7606(15) 0.4849(14) 0.2844(9) 0.111(8) Uani 1 1 d G . .
C40 C 0.7696(17) 0.5475(13) 0.2744(8) 0.121(9) Uani 1 1 d G . .
H40 H 0.7097 0.5713 0.2675 0.145 Uiso 1 1 calc R . .
C41 C 0.868(3) 0.5744(7) 0.2746(8) 0.139(10) Uani 1 1 d G . .
H41 H 0.8742 0.6163 0.2679 0.167 Uiso 1 1 calc R . .
C42 C 0.9578(15) 0.5388(15) 0.2848(9) 0.137(11) Uani 1 1 d G . .
H42 H 1.0237 0.5568 0.2849 0.165 Uiso 1 1 calc R . .
C43 C 0.9488(18) 0.4763(14) 0.2948(9) 0.148(11) Uani 1 1 d G . .
H43 H 1.0087 0.4524 0.3017 0.177 Uiso 1 1 calc R . .
C44 C 0.850(3) 0.4493(7) 0.2946(8) 0.132(9) Uani 1 1 d G . .
H44 H 0.8442 0.4075 0.3013 0.159 Uiso 1 1 calc R . .
Tb1 Tb 0.38248(8) 0.38961(5) 0.37833(6) 0.0875(5) Uani 1 1 d . . .
Br1 Br 1.05822(19) 0.00053(13) 0.34706(16) 0.1290(10) Uani 1 1 d . . .
Br2 Br 0.4278(2) 0.16320(14) 0.38581(16) 0.1457(12) Uani 1 1 d . . .
N1 N 0.630(2) 0.2938(9) 0.4854(12) 0.135(8) Uani 1 1 d . . .
H1 H 0.6664 0.2698 0.5132 0.162 Uiso 1 1 calc R . .
N2 N 0.6440(14) 0.4058(9) 0.2429(10) 0.097(6) Uani 1 1 d . . .
H2 H 0.6862 0.4014 0.2087 0.116 Uiso 1 1 calc R . .
N3 N 0.4896(18) 0.5039(12) 0.3970(13) 0.096(7) Uani 1 1 d . . .
N4 N 0.2598(19) 0.2858(13) 0.3810(16) 0.133(9) Uani 1 1 d . . .
N5 N 0.2338(19) 0.4324(10) 0.2711(15) 0.119(7) Uani 1 1 d . . .
O1 O 0.7607(13) 0.1222(8) 0.5395(11) 0.108(5) Uani 1 1 d . . .
O2 O 0.8032(13) 0.4457(9) 0.0627(8) 0.107(5) Uani 1 1 d . . .
O3 O 0.4757(12) 0.3305(7) 0.4568(10) 0.108(6) Uani 1 1 d . . .
O4 O 0.6462(15) 0.2193(8) 0.5919(8) 0.111(5) Uani 1 1 d . . .
O5 O 0.5117(11) 0.3672(6) 0.3000(8) 0.093(5) Uani 1 1 d . . .
O6 O 0.6936(13) 0.3489(6) 0.1234(8) 0.097(5) Uani 1 1 d . . .
O7 O 0.5175(12) 0.4615(8) 0.4282(9) 0.095(5) Uani 1 1 d . . .
O8 O 0.4082(12) 0.5005(7) 0.3537(9) 0.106(5) Uani 1 1 d . . .
O9 O 0.5332(13) 0.5533(8) 0.4027(8) 0.106(5) Uani 1 1 d . . .
O10 O 0.3164(12) 0.2973(8) 0.3343(9) 0.118(6) Uani 1 1 d . . .
O11 O 0.2526(12) 0.3205(8) 0.4315(10) 0.117(6) Uani 1 1 d . . .
O12 O 0.2089(14) 0.2350(9) 0.3840(12) 0.158(8) Uani 1 1 d . . .
O13 O 0.3202(13) 0.4115(7) 0.2556(9) 0.125(6) Uani 1 1 d . . .
O14 O 0.2143(12) 0.4324(8) 0.3381(11) 0.136(7) Uani 1 1 d . . .
O15 O 0.1709(15) 0.4514(10) 0.2241(12) 0.174(9) Uani 1 1 d . . .
O16 O 0.3212(11) 0.4364(7) 0.4838(8) 0.116(5) Uani 1 1 d . A .
H16 H 0.3482 0.4272 0.5251 0.174 Uiso 1 1 d R . .
O17 O 0.318(2) 0.6167(13) 0.2951(17) 0.250(12) Uani 1 1 d . . .
H17 H 0.3670 0.5951 0.3096 0.374 Uiso 1 1 calc R . .
C1 C 0.829(3) 0.0959(14) 0.4963(18) 0.109(8) Uani 1 1 d . . .
C2 C 0.940(3) 0.1049(11) 0.5071(14) 0.118(8) Uani 1 1 d . . .
H2A H 0.9667 0.1303 0.5436 0.141 Uiso 1 1 calc R . .
C3 C 1.007(2) 0.0752(12) 0.4623(17) 0.104(8) Uani 1 1 d . . .
H3 H 1.0786 0.0806 0.4691 0.125 Uiso 1 1 calc R . .
C4 C 0.967(2) 0.0366(11) 0.4058(14) 0.102(8) Uani 1 1 d . . .
C5 C 0.861(3) 0.0294(10) 0.3992(14) 0.104(8) Uani 1 1 d . . .
H5 H 0.8333 0.0038 0.3631 0.125 Uiso 1 1 calc R . .
C6 C 0.792(2) 0.0581(13) 0.4429(17) 0.101(8) Uani 1 1 d . . .
C7 C 0.675(2) 0.0509(15) 0.4328(12) 0.092(7) Uani 1 1 d . . .
C8 C 0.636(3) -0.0064(16) 0.4237(13) 0.103(8) Uani 1 1 d . . .
C9 C 0.530(3) -0.0143(12) 0.4113(13) 0.113(8) Uani 1 1 d . . .
H9 H 0.5007 -0.0532 0.4126 0.135 Uiso 1 1 calc R . .
C10 C 0.463(2) 0.0387(16) 0.3961(12) 0.114(8) Uani 1 1 d . . .
H10 H 0.3926 0.0348 0.3809 0.136 Uiso 1 1 calc R . .
C11 C 0.511(3) 0.0957(12) 0.4058(13) 0.108(8) Uani 1 1 d . . .
C12 C 0.611(3) 0.0986(12) 0.4218(11) 0.097(7) Uani 1 1 d . . .
H12 H 0.6411 0.1372 0.4258 0.117 Uiso 1 1 calc R . .
C13 C 0.798(2) 0.1604(11) 0.5998(16) 0.116(8) Uani 1 1 d . . .
H13A H 0.8473 0.1377 0.6308 0.139 Uiso 1 1 calc R . .
H13B H 0.8337 0.1960 0.5820 0.139 Uiso 1 1 calc R . .
C14 C 0.710(2) 0.1793(11) 0.6401(13) 0.116(8) Uani 1 1 d . . .
H14A H 0.7346 0.2012 0.6831 0.139 Uiso 1 1 calc R . .
H14B H 0.6701 0.1442 0.6543 0.139 Uiso 1 1 calc R . .
C15 C 0.534(3) 0.3055(13) 0.5007(17) 0.109(9) Uani 1 1 d . . .
C16 C 0.496(3) 0.2820(13) 0.5689(16) 0.104(8) Uani 1 1 d . . .
C17 C 0.552(3) 0.2404(13) 0.6112(19) 0.110(8) Uani 1 1 d . . .
C18 C 0.517(3) 0.2210(12) 0.6778(18) 0.118(8) Uani 1 1 d . . .
H18 H 0.5562 0.1954 0.7087 0.141 Uiso 1 1 calc R . .
C19 C 0.420(3) 0.2435(13) 0.6930(15) 0.115(9) Uani 1 1 d . . .
H19 H 0.3919 0.2294 0.7350 0.138 Uiso 1 1 calc R . .
C20 C 0.359(2) 0.2860(13) 0.6515(17) 0.112(8) Uani 1 1 d . . .
H20 H 0.2936 0.3000 0.6649 0.134 Uiso 1 1 calc R . .
C21 C 0.404(2) 0.3043(11) 0.5898(16) 0.104(8) Uani 1 1 d . . .
H21 H 0.3692 0.3334 0.5609 0.125 Uiso 1 1 calc R . .
C22 C 0.675(2) 0.3184(12) 0.4259(16) 0.145(10) Uani 1 1 d . . .
H22A H 0.6873 0.3615 0.4346 0.174 Uiso 1 1 calc R . .
H22B H 0.6257 0.3149 0.3848 0.174 Uiso 1 1 calc R . .
C23 C 0.775(3) 0.290(2) 0.407(2) 0.137(12) Uani 1 1 d . . .
C24 C 0.871(4) 0.3158(17) 0.4267(16) 0.163(13) Uani 1 1 d . . .
H24 H 0.8749 0.3539 0.4486 0.195 Uiso 1 1 calc R . .
C25 C 0.961(3) 0.283(2) 0.4130(19) 0.158(13) Uani 1 1 d . . .
H25 H 1.0264 0.2996 0.4249 0.190 Uiso 1 1 calc R . .
C26 C 0.952(3) 0.227(2) 0.3821(19) 0.147(12) Uani 1 1 d . . .
H26 H 1.0130 0.2046 0.3748 0.177 Uiso 1 1 calc R . .
C27 C 0.857(4) 0.2011(17) 0.3612(16) 0.153(12) Uani 1 1 d . . .
H27 H 0.8526 0.1629 0.3398 0.183 Uiso 1 1 calc R . .
C28 C 0.768(3) 0.235(2) 0.373(2) 0.151(13) Uani 1 1 d . . .
H28 H 0.7020 0.2192 0.3586 0.181 Uiso 1 1 calc R . .
C29 C 0.8390(17) 0.3858(11) 0.0734(12) 0.098(7) Uani 1 1 d . . .
H29A H 0.8697 0.3817 0.1219 0.117 Uiso 1 1 calc R . .
H29B H 0.8932 0.3771 0.0401 0.117 Uiso 1 1 calc R . .
C30 C 0.757(2) 0.3435(10) 0.0628(13) 0.105(8) Uani 1 1 d . . .
H30A H 0.7847 0.3025 0.0596 0.126 Uiso 1 1 calc R . .
H30B H 0.7161 0.3526 0.0187 0.126 Uiso 1 1 calc R . .
C31 C 0.573(2) 0.3642(12) 0.2491(16) 0.097(8) Uani 1 1 d . . .
C32 C 0.562(2) 0.3130(12) 0.1954(16) 0.097(7) Uani 1 1 d . . .
C33 C 0.621(2) 0.3078(12) 0.1367(16) 0.096(7) Uani 1 1 d . . .
C34 C 0.600(2) 0.2577(12) 0.0927(13) 0.099(7) Uani 1 1 d . . .
H34 H 0.6350 0.2538 0.0505 0.119 Uiso 1 1 calc R . .
C35 C 0.530(2) 0.2146(12) 0.1089(16) 0.110(8) Uani 1 1 d . . .
H35 H 0.5195 0.1815 0.0781 0.132 Uiso 1 1 calc R . .
C36 C 0.472(2) 0.2180(12) 0.1697(18) 0.121(9) Uani 1 1 d . . .
H36 H 0.4208 0.1897 0.1804 0.146 Uiso 1 1 calc R . .
C37 C 0.499(2) 0.2702(13) 0.2155(13) 0.106(8) Uani 1 1 d . . .
H37 H 0.4712 0.2730 0.2605 0.127 Uiso 1 1 calc R . .
C38 C 0.6582(16) 0.4571(11) 0.2868(12) 0.101(7) Uani 1 1 d . . .
H38A H 0.6467 0.4455 0.3361 0.121 Uiso 1 1 calc R . .
H38B H 0.6055 0.4872 0.2725 0.121 Uiso 1 1 calc R . .
C45 C 0.222(3) 0.458(2) 0.5064(18) 0.178(13) Uani 1 1 d . . .
H45A H 0.2316 0.4597 0.5584 0.214 Uiso 0.60(6) 1 calc PR A 1
H45B H 0.1754 0.4232 0.4970 0.214 Uiso 0.60(6) 1 calc PR A 1
H45C H 0.2005 0.4881 0.4702 0.214 Uiso 0.40(6) 1 d PR A 2
H45D H 0.2370 0.4799 0.5516 0.214 Uiso 0.40(6) 1 d PR A 2
C46 C 0.154(4) 0.513(3) 0.487(3) 0.17(3) Uani 0.60(6) 1 d P A 1
H46A H 0.1951 0.5494 0.4927 0.251 Uiso 0.60(6) 1 calc PR A 1
H46B H 0.0962 0.5148 0.5182 0.251 Uiso 0.60(6) 1 calc PR A 1
H46C H 0.1272 0.5097 0.4380 0.251 Uiso 0.60(6) 1 calc PR A 1
C46' C 0.118(8) 0.427(4) 0.521(4) 0.17(5) Uani 0.40(6) 1 d P A 2
H46D H 0.1158 0.3872 0.4999 0.251 Uiso 0.40(6) 1 calc PR A 2
H46E H 0.0613 0.4512 0.4998 0.251 Uiso 0.40(6) 1 calc PR A 2
H46F H 0.1105 0.4241 0.5718 0.251 Uiso 0.40(6) 1 calc PR A 2
C47 C 0.255(3) 0.6332(18) 0.355(2) 0.25(2) Uani 1 1 d . . .
H47A H 0.2887 0.6187 0.3991 0.374 Uiso 1 1 calc R . .
H47B H 0.1868 0.6152 0.3487 0.374 Uiso 1 1 calc R . .
H47C H 0.2484 0.6768 0.3571 0.374 Uiso 1 1 calc R . .

loop_
_atom_site_aniso_label
_atom_site_aniso_U_11
_atom_site_aniso_U_22
_atom_site_aniso_U_33
_atom_site_aniso_U_23
_atom_site_aniso_U_13
_atom_site_aniso_U_12
C39 0.11(2) 0.13(3) 0.10(2) -0.028(19) 0.030(17) -0.01(2)
C40 0.12(2) 0.14(3) 0.10(2) -0.015(19) 0.018(17) -0.022(19)
C41 0.14(2) 0.17(3) 0.10(2) -0.014(19) 0.01(2) -0.02(3)
C42 0.12(3) 0.18(3) 0.12(2) -0.02(2) 0.040(19) -0.02(2)
C43 0.13(3) 0.18(4) 0.14(3) -0.02(2) 0.01(2) 0.00(2)
C44 0.12(2) 0.16(3) 0.12(2) -0.012(18) 0.02(2) -0.01(3)
Tb1 0.0748(7) 0.1053(8) 0.0832(9) -0.0152(8) 0.0125(5) 0.0040(7)
Br1 0.1154(19) 0.152(2) 0.121(2) 0.0152(19) 0.0182(17) 0.0027(18)
Br2 0.153(2) 0.161(3) 0.124(3) 0.024(2) 0.021(2) 0.031(2)
N1 0.13(2) 0.17(2) 0.11(2) 0.075(16) 0.032(17) 0.011(16)
N2 0.090(14) 0.108(16) 0.094(16) -0.021(13) 0.012(12) -0.005(12)
N3 0.100(19) 0.11(2) 0.08(2) 0.010(18) 0.022(16) 0.017(18)
N4 0.090(19) 0.16(3) 0.15(3) -0.03(2) 0.033(19) 0.002(18)
N5 0.097(19) 0.16(2) 0.10(2) -0.016(17) -0.004(19) 0.040(15)
O1 0.127(14) 0.116(14) 0.080(14) 0.000(11) -0.011(11) 0.001(11)
O2 0.118(13) 0.100(14) 0.103(13) 0.019(11) 0.014(10) 0.040(12)
O3 0.094(12) 0.124(14) 0.109(16) 0.015(11) 0.032(10) 0.011(10)
O4 0.125(13) 0.120(13) 0.089(13) 0.015(11) 0.001(12) 0.010(11)
O5 0.084(10) 0.113(12) 0.082(12) -0.018(8) 0.004(9) 0.000(8)
O6 0.114(12) 0.088(11) 0.092(13) -0.017(9) 0.029(11) -0.001(9)
O7 0.097(11) 0.110(14) 0.080(14) 0.003(10) 0.016(9) 0.021(10)
O8 0.094(11) 0.126(13) 0.096(14) 0.011(10) -0.012(10) 0.018(11)
O9 0.122(13) 0.110(13) 0.084(12) -0.013(11) -0.003(9) -0.003(11)
O10 0.077(11) 0.163(15) 0.118(16) -0.016(12) 0.028(10) -0.006(10)
O11 0.092(11) 0.153(16) 0.109(15) -0.038(12) 0.028(10) -0.016(10)
O12 0.123(15) 0.127(15) 0.23(2) -0.024(15) 0.055(14) -0.023(12)
O13 0.107(12) 0.161(15) 0.108(15) -0.013(11) 0.018(11) 0.025(11)
O14 0.118(13) 0.179(16) 0.113(15) -0.026(14) 0.026(12) 0.051(11)
O15 0.124(15) 0.25(2) 0.143(19) -0.004(17) -0.031(13) 0.066(15)
O16 0.095(11) 0.154(13) 0.103(13) -0.004(10) 0.043(10) 0.013(10)
O17 0.24(3) 0.24(3) 0.27(4) -0.02(2) -0.03(2) 0.02(2)
C1 0.12(3) 0.12(3) 0.09(3) 0.02(2) -0.01(2) 0.00(2)
C2 0.13(2) 0.13(2) 0.09(2) 0.009(18) -0.011(19) 0.00(2)
C3 0.102(19) 0.11(2) 0.10(2) 0.020(17) -0.006(19) 0.012(17)
C4 0.11(2) 0.10(2) 0.09(2) 0.025(17) -0.029(19) 0.007(16)
C5 0.12(2) 0.11(2) 0.09(2) 0.016(16) 0.007(19) 0.012(17)
C6 0.12(3) 0.10(2) 0.08(2) 0.007(17) 0.00(2) 0.000(19)
C7 0.12(2) 0.10(2) 0.066(17) 0.003(17) 0.014(15) 0.00(2)
C8 0.12(3) 0.10(3) 0.08(2) -0.001(18) 0.001(17) 0.01(2)
C9 0.13(2) 0.11(2) 0.10(2) -0.019(17) 0.028(19) -0.01(2)
C10 0.12(2) 0.13(2) 0.09(2) -0.007(19) 0.016(16) 0.00(2)
C11 0.14(2) 0.10(2) 0.08(2) -0.012(16) 0.019(18) 0.00(2)
C12 0.12(2) 0.10(2) 0.071(18) 0.021(16) 0.005(16) 0.01(2)
C13 0.13(2) 0.11(2) 0.10(2) 0.018(18) -0.01(2) -0.006(18)
C14 0.15(2) 0.11(2) 0.08(2) 0.007(17) -0.02(2) 0.008(18)
C15 0.10(3) 0.13(2) 0.09(3) 0.02(2) 0.02(2) 0.013(18)
C16 0.11(2) 0.12(2) 0.08(2) 0.011(19) 0.00(2) 0.006(18)
C17 0.13(3) 0.10(2) 0.10(3) 0.003(19) 0.00(2) 0.00(2)
C18 0.14(3) 0.13(2) 0.09(3) -0.01(2) -0.01(2) -0.01(2)
C19 0.14(3) 0.11(2) 0.09(2) -0.021(19) 0.01(2) -0.015(19)
C20 0.13(2) 0.11(2) 0.09(2) -0.004(18) -0.01(2) -0.018(19)
C21 0.11(2) 0.11(2) 0.09(2) -0.004(18) 0.011(18) -0.005(17)
C22 0.12(2) 0.19(3) 0.13(3) 0.05(2) 0.03(2) 0.03(2)
C23 0.11(3) 0.18(4) 0.12(3) 0.04(3) 0.04(2) 0.01(3)
C24 0.14(3) 0.22(4) 0.13(3) 0.03(2) -0.01(3) 0.05(3)
C25 0.14(3) 0.22(4) 0.12(3) 0.04(3) 0.02(2) 0.05(3)
C26 0.14(4) 0.19(4) 0.12(3) 0.04(3) 0.01(2) 0.01(3)
C27 0.15(3) 0.18(3) 0.13(3) 0.05(2) 0.02(3) 0.01(3)
C28 0.13(3) 0.19(4) 0.14(3) 0.06(3) 0.03(2) 0.01(3)
C29 0.114(19) 0.092(19) 0.090(18) 0.014(16) 0.043(15) 0.043(17)
C30 0.12(2) 0.096(19) 0.10(2) 0.020(16) 0.028(19) 0.016(16)
C31 0.09(2) 0.11(2) 0.09(2) 0.002(18) 0.001(17) -0.001(16)
C32 0.10(2) 0.09(2) 0.10(2) -0.003(18) 0.010(18) -0.002(16)
C33 0.099(19) 0.09(2) 0.10(2) -0.009(18) 0.015(18) 0.007(16)
C34 0.12(2) 0.086(18) 0.09(2) -0.003(17) -0.003(16) -0.002(16)
C35 0.11(2) 0.12(2) 0.10(2) -0.029(18) -0.006(17) -0.006(18)
C36 0.12(2) 0.11(2) 0.13(3) -0.01(2) -0.01(2) -0.008(17)
C37 0.109(19) 0.11(2) 0.10(2) -0.03(2) 0.012(17) -0.001(16)
C38 0.092(17) 0.116(19) 0.10(2) -0.015(16) 0.016(15) -0.010(15)
C45 0.16(3) 0.22(4) 0.15(3) -0.03(3) 0.01(3) 0.02(4)
C46 0.18(5) 0.19(6) 0.13(5) -0.04(4) 0.02(4) 0.04(4)
C46' 0.18(10) 0.19(9) 0.13(7) -0.04(6) 0.02(6) 0.04(7)
C47 0.24(5) 0.24(4) 0.27(6) -0.02(4) -0.03(4) 0.02(3)

loop_
_atom_type_symbol
_atom_type_description
_atom_type_scat_dispersion_real
_atom_type_scat_dispersion_imag
_atom_type_scat_source
C C 0.0033 0.0016 'International Tables Vol C Tables 4.2.6.8 and 6.1.1.4'
H H 0.0000 0.0000 'International Tables Vol C Tables 4.2.6.8 and 6.1.1.4'
N N 0.0061 0.0033 'International Tables Vol C Tables 4.2.6.8 and 6.1.1.4'
O O 0.0106 0.0060 'International Tables Vol C Tables 4.2.6.8 and 6.1.1.4'
Tb Tb -0.1723 4.1537 'International Tables Vol C Tables 4.2.6.8 and 6.1.1.4'
Br Br -0.2901 2.4595 'International Tables Vol C Tables 4.2.6.8 and 6.1.1.4'

loop_
_geom_angle_atom_site_label_1
_geom_angle_atom_site_label_2
_geom_angle_atom_site_label_3
_geom_angle
_geom_angle_site_symmetry_1
_geom_angle_site_symmetry_3
_geom_angle_publ_flag
C40 C39 C44 120.0 . . ?
C40 C39 C38 120(3) . . ?
C44 C39 C38 120(3) . . ?
C41 C40 C39 120.0 . . ?
C41 C40 H40 120.0 . . ?
C39 C40 H40 120.0 . . ?
C40 C41 C42 120.0 . . ?
C40 C41 H41 120.0 . . ?
C42 C41 H41 120.0 . . ?
C43 C42 C41 120.0 . . ?
C43 C42 H42 120.0 . . ?
C41 C42 H42 120.0 . . ?
C42 C43 C44 120.0 . . ?
C42 C43 H43 120.0 . . ?
C44 C43 H43 120.0 . . ?
C43 C44 C39 120.0 . . ?
C43 C44 H44 120.0 . . ?
C39 C44 H44 120.0 . . ?
O3 Tb1 O5 85.2(5) . . ?
O3 Tb1 O10 84.1(6) . . ?
O5 Tb1 O10 81.4(5) . . ?
O3 Tb1 O16 84.2(5) . . ?
O5 Tb1 O16 152.5(5) . . ?
O10 Tb1 O16 122.5(5) . . ?
O3 Tb1 O14 148.7(6) . . ?
O5 Tb1 O14 122.5(6) . . ?
O10 Tb1 O14 85.9(6) . . ?
O16 Tb1 O14 76.4(6) . . ?
O3 Tb1 O13 149.6(6) . . ?
O5 Tb1 O13 70.1(5) . . ?
O10 Tb1 O13 75.2(6) . . ?
O16 Tb1 O13 125.7(6) . . ?
O14 Tb1 O13 52.4(5) . . ?
O3 Tb1 O7 77.8(6) . . ?
O5 Tb1 O7 82.3(4) . . ?
O10 Tb1 O7 156.5(5) . . ?
O16 Tb1 O7 70.7(5) . . ?
O14 Tb1 O7 117.2(6) . . ?
O13 Tb1 O7 114.5(5) . . ?
O3 Tb1 O11 74.5(5) . . ?
O5 Tb1 O11 129.3(5) . . ?
O10 Tb1 O11 51.2(5) . . ?
O16 Tb1 O11 71.4(5) . . ?
O14 Tb1 O11 76.2(6) . . ?
O13 Tb1 O11 107.5(6) . . ?
O7 Tb1 O11 134.6(5) . . ?
O3 Tb1 O8 127.6(6) . . ?
O5 Tb1 O8 89.2(5) . . ?
O10 Tb1 O8 146.2(6) . . ?
O16 Tb1 O8 77.5(5) . . ?
O14 Tb1 O8 71.9(6) . . ?
O13 Tb1 O8 71.0(6) . . ?
O7 Tb1 O8 49.9(5) . . ?
O11 Tb1 O8 139.6(5) . . ?
C15 N1 C22 123(2) . . ?
C15 N1 H1 118.7 . . ?
C22 N1 H1 118.7 . . ?
C31 N2 C38 126(2) . . ?
C31 N2 H2 117.0 . . ?
C38 N2 H2 117.0 . . ?
O7 N3 O9 123(3) . . ?
O7 N3 O8 119(3) . . ?
O9 N3 O8 117(3) . . ?
O10 N4 O11 121(3) . . ?
O10 N4 O12 123(3) . . ?
O11 N4 O12 117(3) . . ?
O15 N5 O13 121(3) . . ?
O15 N5 O14 123(2) . . ?
O13 N5 O14 116(2) . . ?
C1 O1 C13 120(2) . . ?
C8 O2 C29 122(2) 2_655 . ?
C15 O3 Tb1 171(2) . . ?
C17 O4 C14 121(2) . . ?
C31 O5 Tb1 167.5(15) . . ?
C33 O6 C30 121(2) . . ?
N3 O7 Tb1 97.7(19) . . ?
N3 O8 Tb1 93.0(16) . . ?
N4 O10 Tb1 98.6(18) . . ?
N4 O11 Tb1 89.7(18) . . ?
N5 O13 Tb1 96.2(16) . . ?
N5 O14 Tb1 95.0(14) . . ?
C45 O16 Tb1 135.6(15) . . ?
C45 O16 H16 97.8 . . ?
Tb1 O16 H16 120.4 . . ?
C47 O17 H17 109.5 . . ?
O1 C1 C6 119(3) . . ?
O1 C1 C2 122(3) . . ?
C6 C1 C2 119(3) . . ?
C3 C2 C1 119(3) . . ?
C3 C2 H2A 120.6 . . ?
C1 C2 H2A 120.6 . . ?
C2 C3 C4 121(2) . . ?
C2 C3 H3 119.4 . . ?
C4 C3 H3 119.4 . . ?
C5 C4 C3 117(3) . . ?
C5 C4 Br1 124(3) . . ?
C3 C4 Br1 119(2) . . ?
C4 C5 C6 123(3) . . ?
C4 C5 H5 118.3 . . ?
C6 C5 H5 118.3 . . ?
C1 C6 C5 120(3) . . ?
C1 C6 C7 117(3) . . ?
C5 C6 C7 122(3) . . ?
C12 C7 C8 119(3) . . ?
C12 C7 C6 122(3) . . ?
C8 C7 C6 118(3) . . ?
O2 C8 C7 120(3) 2_645 . ?
O2 C8 C9 120(3) 2_645 . ?
C7 C8 C9 120(3) . . ?
C8 C9 C10 120(3) . . ?
C8 C9 H9 120.2 . . ?
C10 C9 H9 120.2 . . ?
C11 C10 C9 116(3) . . ?
C11 C10 H10 122.0 . . ?
C9 C10 H10 122.0 . . ?
C12 C11 C10 119(3) . . ?
C12 C11 Br2 124(3) . . ?
C10 C11 Br2 117(3) . . ?
C11 C12 C7 126(3) . . ?
C11 C12 H12 117.2 . . ?
C7 C12 H12 117.2 . . ?
C14 C13 O1 110(2) . . ?
C14 C13 H13A 109.8 . . ?
O1 C13 H13A 109.8 . . ?
C14 C13 H13B 109.8 . . ?
O1 C13 H13B 109.8 . . ?
H13A C13 H13B 108.2 . . ?
C13 C14 O4 106(2) . . ?
C13 C14 H14A 110.5 . . ?
O4 C14 H14A 110.5 . . ?
C13 C14 H14B 110.5 . . ?
O4 C14 H14B 110.5 . . ?
H14A C14 H14B 108.7 . . ?
O3 C15 N1 120(3) . . ?
O3 C15 C16 122(3) . . ?
N1 C15 C16 118(3) . . ?
C21 C16 C17 120(3) . . ?
C21 C16 C15 117(3) . . ?
C17 C16 C15 123(3) . . ?
O4 C17 C16 121(3) . . ?
O4 C17 C18 117(3) . . ?
C16 C17 C18 122(3) . . ?
C19 C18 C17 114(3) . . ?
C19 C18 H18 123.2 . . ?
C17 C18 H18 123.2 . . ?
C18 C19 C20 127(3) . . ?
C18 C19 H19 116.5 . . ?
C20 C19 H19 116.5 . . ?
C21 C20 C19 114(3) . . ?
C21 C20 H20 123.1 . . ?
C19 C20 H20 123.1 . . ?
C16 C21 C20 123(3) . . ?
C16 C21 H21 118.5 . . ?
C20 C21 H21 118.5 . . ?
N1 C22 C23 115(2) . . ?
N1 C22 H22A 108.4 . . ?
C23 C22 H22A 108.4 . . ?
N1 C22 H22B 108.4 . . ?
C23 C22 H22B 108.4 . . ?
H22A C22 H22B 107.5 . . ?
C28 C23 C24 121(4) . . ?
C28 C23 C22 116(4) . . ?
C24 C23 C22 122(5) . . ?
C23 C24 C25 118(4) . . ?
C23 C24 H24 120.9 . . ?
C25 C24 H24 120.9 . . ?
C26 C25 C24 120(4) . . ?
C26 C25 H25 120.1 . . ?
C24 C25 H25 120.1 . . ?
C25 C26 C27 122(4) . . ?
C25 C26 H26 118.8 . . ?
C27 C26 H26 118.8 . . ?
C26 C27 C28 118(4) . . ?
C26 C27 H27 121.2 . . ?
C28 C27 H27 121.2 . . ?
C23 C28 C27 120(4) . . ?
C23 C28 H28 119.8 . . ?
C27 C28 H28 119.8 . . ?
O2 C29 C30 111.3(19) . . ?
O2 C29 H29A 109.4 . . ?
C30 C29 H29A 109.4 . . ?
O2 C29 H29B 109.4 . . ?
C30 C29 H29B 109.4 . . ?
H29A C29 H29B 108.0 . . ?
C29 C30 O6 106(2) . . ?
C29 C30 H30A 110.4 . . ?
O6 C30 H30A 110.4 . . ?
C29 C30 H30B 110.4 . . ?
O6 C30 H30B 110.4 . . ?
H30A C30 H30B 108.6 . . ?
O5 C31 N2 120(3) . . ?
O5 C31 C32 120(3) . . ?
N2 C31 C32 121(3) . . ?
C37 C32 C33 123(3) . . ?
C37 C32 C31 113(3) . . ?
C33 C32 C31 124(3) . . ?
O6 C33 C32 121(3) . . ?
O6 C33 C34 123(3) . . ?
C32 C33 C34 116(3) . . ?
C35 C34 C33 122(3) . . ?
C35 C34 H34 118.8 . . ?
C33 C34 H34 118.8 . . ?
C34 C35 C36 122(3) . . ?
C34 C35 H35 118.9 . . ?
C36 C35 H35 118.9 . . ?
C35 C36 C37 113(2) . . ?
C35 C36 H36 123.3 . . ?
C37 C36 H36 123.3 . . ?
C32 C37 C36 122(3) . . ?
C32 C37 H37 119.0 . . ?
C36 C37 H37 119.0 . . ?
N2 C38 C39 114.4(19) . . ?
N2 C38 H38A 108.7 . . ?
C39 C38 H38A 108.7 . . ?
N2 C38 H38B 108.7 . . ?
C39 C38 H38B 108.7 . . ?
H38A C38 H38B 107.6 . . ?
O16 C45 C46' 135(4) . . ?
O16 C45 C46 134(4) . . ?
C46' C45 C46 84(4) . . ?
O16 C45 H45A 103.8 . . ?
C46' C45 H45A 85.1 . . ?
C46 C45 H45A 103.8 . . ?
O16 C45 H45B 103.8 . . ?
C46' C45 H45B 32.9 . . ?
C46 C45 H45B 103.8 . . ?
H45A C45 H45B 105.4 . . ?
O16 C45 H45C 103.8 . . ?
C46' C45 H45C 101.8 . . ?
C46 C45 H45C 32.5 . . ?
H45A C45 H45C 132.0 . . ?
H45B C45 H45C 105.0 . . ?
O16 C45 H45D 106.0 . . ?
C46' C45 H45D 101.7 . . ?
C46 C45 H45D 83.6 . . ?
H45A C45 H45D 27.6 . . ?
H45B C45 H45D 129.3 . . ?
H45C C45 H45D 106.4 . . ?
C45 C46 H45C 36.9 . . ?
C45 C46 H46A 109.5 . . ?
H45C C46 H46A 100.2 . . ?
C45 C46 H46B 109.5 . . ?
H45C C46 H46B 142.7 . . ?
H46A C46 H46B 109.5 . . ?
C45 C46 H46C 109.5 . . ?
H45C C46 H46C 80.0 . . ?
H46A C46 H46C 109.5 . . ?
H46B C46 H46C 109.5 . . ?
C45 C46' H46D 109.5 . . ?
C45 C46' H46E 109.5 . . ?
H46D C46' H46E 109.5 . . ?
C45 C46' H46F 109.5 . . ?
H46D C46' H46F 109.5 . . ?
H46E C46' H46F 109.5 . . ?
O17 C47 H47A 109.5 . . ?
O17 C47 H47B 109.5 . . ?
H47A C47 H47B 109.5 . . ?
O17 C47 H47C 109.5 . . ?
H47A C47 H47C 109.5 . . ?
H47B C47 H47C 109.5 . . ?

loop_
_geom_bond_atom_site_label_1
_geom_bond_atom_site_label_2
_geom_bond_distance
_geom_bond_site_symmetry_2
_geom_bond_publ_flag
C39 C40 1.3900 . ?
C39 C44 1.3900 . ?
C39 C38 1.45(2) . ?
C40 C41 1.3900 . ?
C40 H40 0.9300 . ?
C41 C42 1.3900 . ?
C41 H41 0.9300 . ?
C42 C43 1.3900 . ?
C42 H42 0.9300 . ?
C43 C44 1.3900 . ?
C43 H43 0.9300 . ?
C44 H44 0.9300 . ?
Tb1 O3 2.249(19) . ?
Tb1 O5 2.309(16) . ?
Tb1 O10 2.326(16) . ?
Tb1 O16 2.382(13) . ?
Tb1 O14 2.427(16) . ?
Tb1 O13 2.428(17) . ?
Tb1 O7 2.481(17) . ?
Tb1 O11 2.489(16) . ?
Tb1 O8 2.499(16) . ?
Br1 C4 1.82(3) . ?
Br2 C11 1.85(3) . ?
N1 C15 1.30(3) . ?
N1 C22 1.39(3) . ?
N1 H1 0.8600 . ?
N2 C31 1.29(2) . ?
N2 C38 1.40(2) . ?
N2 H2 0.8600 . ?
N3 O7 1.14(2) . ?
N3 O9 1.22(2) . ?
N3 O8 1.29(2) . ?
N4 O10 1.18(2) . ?
N4 O11 1.22(2) . ?
N4 O12 1.29(3) . ?
N5 O15 1.23(2) . ?
N5 O13 1.24(2) . ?
N5 O14 1.28(2) . ?
O1 C1 1.35(3) . ?
O1 C13 1.46(3) . ?
O2 C8 1.33(3) 2_655 ?
O2 C29 1.40(2) . ?
O3 C15 1.21(3) . ?
O4 C17 1.36(3) . ?
O4 C14 1.47(2) . ?
O5 C31 1.26(2) . ?
O6 C33 1.33(2) . ?
O6 C30 1.43(2) . ?
O16 C45 1.43(3) . ?
O16 H16 0.8513 . ?
O17 C47 1.45(4) . ?
O17 H17 0.8200 . ?
C1 C6 1.36(3) . ?
C1 C2 1.43(3) . ?
C2 C3 1.38(3) . ?
C2 H2A 0.9300 . ?
C3 C4 1.42(3) . ?
C3 H3 0.9300 . ?
C4 C5 1.36(3) . ?
C5 C6 1.38(3) . ?
C5 H5 0.9300 . ?
C6 C7 1.51(3) . ?
C7 C12 1.34(3) . ?
C7 C8 1.36(3) . ?
C8 O2 1.33(3) 2_645 ?
C8 C9 1.37(3) . ?
C9 C10 1.46(3) . ?
C9 H9 0.9300 . ?
C10 C11 1.40(3) . ?
C10 H10 0.9300 . ?
C11 C12 1.31(3) . ?
C12 H12 0.9300 . ?
C13 C14 1.44(3) . ?
C13 H13A 0.9700 . ?
C13 H13B 0.9700 . ?
C14 H14A 0.9700 . ?
C14 H14B 0.9700 . ?
C15 C16 1.47(3) . ?
C16 C21 1.35(3) . ?
C16 C17 1.38(3) . ?
C17 C18 1.40(3) . ?
C18 C19 1.38(3) . ?
C18 H18 0.9300 . ?
C19 C20 1.42(3) . ?
C19 H19 0.9300 . ?
C20 C21 1.37(3) . ?
C20 H20 0.9300 . ?
C21 H21 0.9300 . ?
C22 C23 1.47(4) . ?
C22 H22A 0.9700 . ?
C22 H22B 0.9700 . ?
C23 C28 1.38(4) . ?
C23 C24 1.38(4) . ?
C24 C25 1.39(4) . ?
C24 H24 0.9300 . ?
C25 C26 1.37(4) . ?
C25 H25 0.9300 . ?
C26 C27 1.38(4) . ?
C26 H26 0.9300 . ?
C27 C28 1.38(4) . ?
C27 H27 0.9300 . ?
C28 H28 0.9300 . ?
C29 C30 1.41(2) . ?
C29 H29A 0.9700 . ?
C29 H29B 0.9700 . ?
C30 H30A 0.9700 . ?
C30 H30B 0.9700 . ?
C31 C32 1.50(3) . ?
C32 C37 1.30(3) . ?
C32 C33 1.36(3) . ?
C33 C34 1.39(3) . ?
C34 C35 1.35(3) . ?
C34 H34 0.9300 . ?
C35 C36 1.38(3) . ?
C35 H35 0.9300 . ?
C36 C37 1.46(3) . ?
C36 H36 0.9300 . ?
C37 H37 0.9300 . ?
C38 H38A 0.9700 . ?
C38 H38B 0.9700 . ?
C45 C46' 1.52(9) . ?
C45 C46 1.53(5) . ?
C45 H45A 0.9700 . ?
C45 H45B 0.9700 . ?
C45 H45C 0.9800 . ?
C45 H45D 0.9834 . ?
C46 H45C 0.8780 . ?
C46 H46A 0.9600 . ?
C46 H46B 0.9600 . ?
C46 H46C 0.9600 . ?
C46' H46D 0.9600 . ?
C46' H46E 0.9600 . ?
C46' H46F 0.9600 . ?
C47 H47A 0.9600 . ?
C47 H47B 0.9600 . ?
C47 H47C 0.9600 . ?

loop_
_geom_torsion_atom_site_label_1
_geom_torsion_atom_site_label_2
_geom_torsion_atom_site_label_3
_geom_torsion_atom_site_label_4
_geom_torsion
_geom_torsion_site_symmetry_1
_geom_torsion_site_symmetry_2
_geom_torsion_site_symmetry_3
_geom_torsion_site_symmetry_4
_geom_torsion_publ_flag
C44 C39 C40 C41 0.0 . . . . ?
C38 C39 C40 C41 177.8(17) . . . . ?
C39 C40 C41 C42 0.0 . . . . ?
C40 C41 C42 C43 0.0 . . . . ?
C41 C42 C43 C44 0.0 . . . . ?
C42 C43 C44 C39 0.0 . . . . ?
C40 C39 C44 C43 0.0 . . . . ?
C38 C39 C44 C43 -177.8(17) . . . . ?
O5 Tb1 O3 C15 82(13) . . . . ?
O10 Tb1 O3 C15 164(13) . . . . ?
O16 Tb1 O3 C15 -72(13) . . . . ?
O14 Tb1 O3 C15 -124(13) . . . . ?
O13 Tb1 O3 C15 117(13) . . . . ?
O7 Tb1 O3 C15 -1(13) . . . . ?
O11 Tb1 O3 C15 -145(13) . . . . ?
O8 Tb1 O3 C15 -3(13) . . . . ?
O3 Tb1 O5 C31 -168(8) . . . . ?
O10 Tb1 O5 C31 107(8) . . . . ?
O16 Tb1 O5 C31 -101(8) . . . . ?
O14 Tb1 O5 C31 28(8) . . . . ?
O13 Tb1 O5 C31 30(8) . . . . ?
O7 Tb1 O5 C31 -90(8) . . . . ?
O11 Tb1 O5 C31 127(7) . . . . ?
O8 Tb1 O5 C31 -40(8) . . . . ?
O9 N3 O7 Tb1 -179.3(19) . . . . ?
O8 N3 O7 Tb1 1(2) . . . . ?
O3 Tb1 O7 N3 -178.4(14) . . . . ?
O5 Tb1 O7 N3 95.0(14) . . . . ?
O10 Tb1 O7 N3 141.3(16) . . . . ?
O16 Tb1 O7 N3 -90.3(14) . . . . ?
O14 Tb1 O7 N3 -27.7(16) . . . . ?
O13 Tb1 O7 N3 31.0(15) . . . . ?
O11 Tb1 O7 N3 -125.2(14) . . . . ?
O8 Tb1 O7 N3 -0.6(13) . . . . ?
O7 N3 O8 Tb1 -1(2) . . . . ?
O9 N3 O8 Tb1 179.3(17) . . . . ?
O3 Tb1 O8 N3 3.2(14) . . . . ?
O5 Tb1 O8 N3 -80.1(12) . . . . ?
O10 Tb1 O8 N3 -153.3(12) . . . . ?
O16 Tb1 O8 N3 75.6(12) . . . . ?
O14 Tb1 O8 N3 155.2(13) . . . . ?
O13 Tb1 O8 N3 -149.2(13) . . . . ?
O7 Tb1 O8 N3 0.5(11) . . . . ?
O11 Tb1 O8 N3 115.8(12) . . . . ?
O11 N4 O10 Tb1 0(3) . . . . ?
O12 N4 O10 Tb1 -175(2) . . . . ?
O3 Tb1 O10 N4 74.6(15) . . . . ?
O5 Tb1 O10 N4 160.5(16) . . . . ?
O16 Tb1 O10 N4 -4.7(17) . . . . ?
O14 Tb1 O10 N4 -75.7(16) . . . . ?
O13 Tb1 O10 N4 -127.9(16) . . . . ?
O7 Tb1 O10 N4 114.0(18) . . . . ?
O11 Tb1 O10 N4 -0.2(15) . . . . ?
O8 Tb1 O10 N4 -123.9(15) . . . . ?
O10 N4 O11 Tb1 0(3) . . . . ?
O12 N4 O11 Tb1 175(2) . . . . ?
O3 Tb1 O11 N4 -94.9(16) . . . . ?
O5 Tb1 O11 N4 -24.8(18) . . . . ?
O10 Tb1 O11 N4 0.2(14) . . . . ?
O16 Tb1 O11 N4 176.2(16) . . . . ?
O14 Tb1 O11 N4 96.1(16) . . . . ?
O13 Tb1 O11 N4 53.5(16) . . . . ?
O7 Tb1 O11 N4 -149.2(14) . . . . ?
O8 Tb1 O11 N4 134.6(15) . . . . ?
O15 N5 O13 Tb1 179(2) . . . . ?
O14 N5 O13 Tb1 -1(2) . . . . ?
O3 Tb1 O13 N5 145.9(14) . . . . ?
O5 Tb1 O13 N5 -176.9(15) . . . . ?
O10 Tb1 O13 N5 97.1(14) . . . . ?
O16 Tb1 O13 N5 -22.6(15) . . . . ?
O14 Tb1 O13 N5 0.8(14) . . . . ?
O7 Tb1 O13 N5 -105.7(14) . . . . ?
O11 Tb1 O13 N5 56.8(14) . . . . ?
O8 Tb1 O13 N5 -80.6(14) . . . . ?
O15 N5 O14 Tb1 -179(2) . . . . ?
O13 N5 O14 Tb1 1(2) . . . . ?
O3 Tb1 O14 N5 -146.9(14) . . . . ?
O5 Tb1 O14 N5 1.9(17) . . . . ?
O10 Tb1 O14 N5 -75.3(15) . . . . ?
O16 Tb1 O14 N5 159.9(15) . . . . ?
O13 Tb1 O14 N5 -0.8(13) . . . . ?
O7 Tb1 O14 N5 100.4(15) . . . . ?
O11 Tb1 O14 N5 -126.2(15) . . . . ?
O8 Tb1 O14 N5 78.8(15) . . . . ?
O3 Tb1 O16 C45 -138(3) . . . . ?
O5 Tb1 O16 C45 155(3) . . . . ?
O10 Tb1 O16 C45 -58(3) . . . . ?
O14 Tb1 O16 C45 18(3) . . . . ?
O13 Tb1 O16 C45 36(3) . . . . ?
O7 Tb1 O16 C45 143(3) . . . . ?
O11 Tb1 O16 C45 -62(3) . . . . ?
O8 Tb1 O16 C45 92(3) . . . . ?
C13 O1 C1 C6 177(2) . . . . ?
C13 O1 C1 C2 -1(3) . . . . ?
O1 C1 C2 C3 178(2) . . . . ?
C6 C1 C2 C3 1(3) . . . . ?
C1 C2 C3 C4 0(3) . . . . ?
C2 C3 C4 C5 -1(3) . . . . ?
C2 C3 C4 Br1 178.3(17) . . . . ?
C3 C4 C5 C6 1(3) . . . . ?
Br1 C4 C5 C6 -178.4(17) . . . . ?
O1 C1 C6 C5 -178(2) . . . . ?
C2 C1 C6 C5 -1(4) . . . . ?
O1 C1 C6 C7 3(3) . . . . ?
C2 C1 C6 C7 -179(2) . . . . ?
C4 C5 C6 C1 0(4) . . . . ?
C4 C5 C6 C7 178(2) . . . . ?
C1 C6 C7 C12 56(3) . . . . ?
C5 C6 C7 C12 -122(3) . . . . ?
C1 C6 C7 C8 -134(2) . . . . ?
C5 C6 C7 C8 47(3) . . . . ?
C12 C7 C8 O2 -177(2) . . . 2_645 ?
C6 C7 C8 O2 13(3) . . . 2_645 ?
C12 C7 C8 C9 -7(4) . . . . ?
C6 C7 C8 C9 -177(2) . . . . ?
O2 C8 C9 C10 -180(2) 2_645 . . . ?
C7 C8 C9 C10 10(4) . . . . ?
C8 C9 C10 C11 -9(3) . . . . ?
C9 C10 C11 C12 5(3) . . . . ?
C9 C10 C11 Br2 179.2(15) . . . . ?
C10 C11 C12 C7 -3(4) . . . . ?
Br2 C11 C12 C7 -176.2(18) . . . . ?
C8 C7 C12 C11 3(4) . . . . ?
C6 C7 C12 C11 173(2) . . . . ?
C1 O1 C13 C14 -176(2) . . . . ?
O1 C13 C14 O4 -66(2) . . . . ?
C17 O4 C14 C13 174(2) . . . . ?
Tb1 O3 C15 N1 -70(14) . . . . ?
Tb1 O3 C15 C16 116(12) . . . . ?
C22 N1 C15 O3 12(4) . . . . ?
C22 N1 C15 C16 -174(2) . . . . ?
O3 C15 C16 C21 -18(4) . . . . ?
N1 C15 C16 C21 168(2) . . . . ?
O3 C15 C16 C17 163(3) . . . . ?
N1 C15 C16 C17 -11(4) . . . . ?
C14 O4 C17 C16 174(2) . . . . ?
C14 O4 C17 C18 -2(3) . . . . ?
C21 C16 C17 O4 -178(2) . . . . ?
C15 C16 C17 O4 1(4) . . . . ?
C21 C16 C17 C18 -2(4) . . . . ?
C15 C16 C17 C18 177(2) . . . . ?
O4 C17 C18 C19 -179(2) . . . . ?
C16 C17 C18 C19 5(4) . . . . ?
C17 C18 C19 C20 -5(4) . . . . ?
C18 C19 C20 C21 1(4) . . . . ?
C17 C16 C21 C20 -2(4) . . . . ?
C15 C16 C21 C20 179(2) . . . . ?
C19 C20 C21 C16 3(3) . . . . ?
C15 N1 C22 C23 -167(3) . . . . ?
N1 C22 C23 C28 76(4) . . . . ?
N1 C22 C23 C24 -99(4) . . . . ?
C28 C23 C24 C25 -1(5) . . . . ?
C22 C23 C24 C25 174(3) . . . . ?
C23 C24 C25 C26 -1(5) . . . . ?
C24 C25 C26 C27 2(5) . . . . ?
C25 C26 C27 C28 -1(5) . . . . ?
C24 C23 C28 C27 3(5) . . . . ?
C22 C23 C28 C27 -172(3) . . . . ?
C26 C27 C28 C23 -2(5) . . . . ?
C8 O2 C29 C30 174(2) 2_655 . . . ?
O2 C29 C30 O6 -73(2) . . . . ?
C33 O6 C30 C29 -167.4(19) . . . . ?
Tb1 O5 C31 N2 74(8) . . . . ?
Tb1 O5 C31 C32 -104(7) . . . . ?
C38 N2 C31 O5 -2(3) . . . . ?
C38 N2 C31 C32 176(2) . . . . ?
O5 C31 C32 C37 -12(3) . . . . ?
N2 C31 C32 C37 170(2) . . . . ?
O5 C31 C32 C33 176(2) . . . . ?
N2 C31 C32 C33 -2(3) . . . . ?
C30 O6 C33 C32 178.9(19) . . . . ?
C30 O6 C33 C34 -1(3) . . . . ?
C37 C32 C33 O6 -171(2) . . . . ?
C31 C32 C33 O6 0(3) . . . . ?
C37 C32 C33 C34 9(4) . . . . ?
C31 C32 C33 C34 -180(2) . . . . ?
O6 C33 C34 C35 176(2) . . . . ?
C32 C33 C34 C35 -4(3) . . . . ?
C33 C34 C35 C36 2(4) . . . . ?
C34 C35 C36 C37 -3(4) . . . . ?
C33 C32 C37 C36 -12(4) . . . . ?
C31 C32 C37 C36 176(2) . . . . ?
C35 C36 C37 C32 8(4) . . . . ?
C31 N2 C38 C39 161(2) . . . . ?
C40 C39 C38 N2 131.2(16) . . . . ?
C44 C39 C38 N2 -51(2) . . . . ?
Tb1 O16 C45 C46' 64(7) . . . . ?
Tb1 O16 C45 C46 -74(5) . . . . ?
